data_2219620
loop_
_publ_author_name
'Yousefi, Mohammad'
'Rashidi Vahid, Rabin'
'Amani, Vahid'
'Arab Chamjangali, Mansour'
'Khavasi, Hamid Reza'

_publ_section_title (4,7-Diphenyl-1,10-phenanthroline-\k^2^<i>N</i>,<i>N</i>')diiodidomercury(II)
_journal_coeditor_code HK2540
_journal_issue 10
_journal_name_full 'Acta Crystallographica Section E'
_journal_page_first m1339
_journal_page_last m1340
_journal_paper_doi 10.1107/S160053680803081X
_journal_volume 64
_journal_year 2008
_chemical_formula_iupac '[Hg I2 (C24 H16 N2)]'
_chemical_formula_moiety 'C24 H16 Hg I2 N2'
_chemical_formula_sum 'C24 H16 Hg I2 N2'
_chemical_formula_weight 786.78
_chemical_name_systematic
;
(4,7-Diphenyl-1,10-phenanthroline-\k^2^<i>N</i>,<i>N</i>')diiodidomercury(II)
;
_space_group_IT_number 14
_symmetry_cell_setting monoclinic
_symmetry_space_group_name_Hall '-P 2yn'
_symmetry_space_group_name_H-M 'P 1 21/n 1'
_atom_sites_solution_hydrogens geom
_atom_sites_solution_primary direct
_atom_sites_solution_secondary difmap
_audit_creation_method SHELXL97
_cell_angle_alpha 90.00
_cell_angle_beta 109.26(3)
_cell_angle_gamma 90.00
_cell_formula_units_Z 4
_cell_length_a 16.673(3)
_cell_length_b 8.8964(18)
_cell_length_c 16.823(3)
_cell_measurement_reflns_used 2356
_cell_measurement_temperature 298(2)
_cell_measurement_theta_max 29.34
_cell_measurement_theta_min 2.10
_cell_volume 2355.7(9)
_computing_cell_refinement 'SAINT (Bruker, 1998)'
_computing_data_collection 'SMART (Bruker, 1998)'
_computing_data_reduction 'SAINT (Bruker, 1998)'
_computing_molecular_graphics 'ORTEP-3 for Windows (Farrugia, 1997)'
_computing_publication_material 'WinGX (Farrugia, 1999)'
_computing_structure_refinement 'SHELXTL (Sheldrick, 2008)'
_computing_structure_solution 'SHELXTL (Sheldrick, 2008)'
_diffrn_ambient_temperature 298(2)
_diffrn_measured_fraction_theta_full 0.986
_diffrn_measured_fraction_theta_max 0.986
_diffrn_measurement_device_type 'Bruker SMART CCD area-detector'
_diffrn_measurement_method '\f and \w'
_diffrn_radiation_monochromator graphite
_diffrn_radiation_source 'fine-focus sealed tube'
_diffrn_radiation_type MoK\a
_diffrn_radiation_wavelength 0.71073
_diffrn_reflns_av_R_equivalents 0.0940
_diffrn_reflns_av_sigmaI/netI 0.0579
_diffrn_reflns_limit_h_max 19
_diffrn_reflns_limit_h_min -22
_diffrn_reflns_limit_k_max 12
_diffrn_reflns_limit_k_min -12
_diffrn_reflns_limit_l_max 23
_diffrn_reflns_limit_l_min -22
_diffrn_reflns_number 19129
_diffrn_reflns_theta_full 29.34
_diffrn_reflns_theta_max 29.34
_diffrn_reflns_theta_min 2.10
_diffrn_standards_number 0
_exptl_absorpt_coefficient_mu 9.167
_exptl_absorpt_correction_T_max 0.080
_exptl_absorpt_correction_T_min 0.016
_exptl_absorpt_correction_type numerical
_exptl_absorpt_process_details 'shape of crystal determined optically'
_exptl_crystal_colour colourless
_exptl_crystal_density_diffrn 2.218
_exptl_crystal_density_method 'not measured'
_exptl_crystal_description block
_exptl_crystal_F_000 1440
_exptl_crystal_size_max 0.50
_exptl_crystal_size_mid 0.48
_exptl_crystal_size_min 0.28
_refine_diff_density_max 1.491
_refine_diff_density_min -1.105
_refine_ls_extinction_coef 0.0086(6)
_refine_ls_extinction_expression Fc^*^=kFc[1+0.001xFc^2^\l^3^/sin(2\q)]^-1/4^
_refine_ls_extinction_method 'SHELXTL (Sheldrick, 2008)'
_refine_ls_goodness_of_fit_ref 1.231
_refine_ls_hydrogen_treatment constr
_refine_ls_matrix_type full
_refine_ls_number_parameters 263
_refine_ls_number_reflns 6340
_refine_ls_number_restraints 0
_refine_ls_restrained_S_all 1.231
_refine_ls_R_factor_all 0.0773
_refine_ls_R_factor_gt 0.0672
_refine_ls_shift/su_max 0.009
_refine_ls_shift/su_mean 0.000
_refine_ls_structure_factor_coef Fsqd
_refine_ls_weighting_details 'calc w = 1/[\s^2^(Fo^2^)+(0.085P)^2^+4.523P] where P=(Fo^2^+2Fc^2^)/3'
_refine_ls_weighting_scheme calc
_refine_ls_wR_factor_gt 0.1761
_refine_ls_wR_factor_ref 0.1830
_reflns_number_gt 5356
_reflns_number_total 6340
_reflns_threshold_expression I>2\s(I)
_cod_data_source_file hk2540.cif
_cod_data_source_block I
_cod_original_sg_symbol_H-M 'P 21/n'
_cod_database_code 2219620
_cod_database_fobs_code 2219620

loop_
_symmetry_equiv_pos_as_xyz
'x, y, z'
'-x+1/2, y+1/2, -z+1/2'
'-x, -y, -z'
'x-1/2, -y-1/2, z-1/2'

loop_
_atom_site_type_symbol
_atom_site_label
_atom_site_fract_x
_atom_site_fract_y
_atom_site_fract_z
_atom_site_U_iso_or_equiv
_atom_site_adp_type
_atom_site_calc_flag
_atom_site_refinement_flags
_atom_site_occupancy
Hg Hg1 0.35746(2) 0.27882(4) 0.10505(2) 0.05561(16) Uani d . 1
I I1 0.29465(5) 0.55290(7) 0.06892(4) 0.0694(2) Uani d . 1
I I2 0.32177(5) -0.00283(7) 0.05316(5) 0.0736(2) Uani d . 1
N N1 0.5115(5) 0.2845(9) 0.1529(4) 0.0545(17) Uani d . 1
N N2 0.4136(4) 0.2750(8) 0.2559(5) 0.0495(14) Uani d . 1
C C1 0.5583(7) 0.2946(13) 0.1039(6) 0.065(2) Uani d . 1
H H1 0.5314 0.3098 0.0466 0.078 Uiso calc R 1
C C2 0.6448(7) 0.2837(13) 0.1335(6) 0.068(3) Uani d . 1
H H2 0.6749 0.2930 0.0960 0.081 Uiso calc R 1
C C3 0.6884(6) 0.2594(10) 0.2172(6) 0.0524(18) Uani d . 1
C C4 0.7831(6) 0.2515(11) 0.2502(7) 0.0550(19) Uani d . 1
C C5 0.8260(8) 0.1623(13) 0.2086(9) 0.076(3) Uani d . 1
H H5 0.7963 0.1118 0.1592 0.091 Uiso calc R 1
C C6 0.9151(9) 0.1506(14) 0.2430(12) 0.101(5) Uani d . 1
H H6 0.9442 0.0869 0.2182 0.122 Uiso calc R 1
C C7 0.9601(9) 0.2342(18) 0.3143(12) 0.093(4) Uani d . 1
H H7 1.0190 0.2274 0.3362 0.112 Uiso calc R 1
C C8 0.9178(7) 0.3244(19) 0.3510(9) 0.086(3) Uani d . 1
H H8 0.9477 0.3815 0.3976 0.103 Uiso calc R 1
C C9 0.8304(6) 0.3327(15) 0.3199(7) 0.068(2) Uani d . 1
H H9 0.8024 0.3948 0.3467 0.082 Uiso calc R 1
C C10 0.6399(5) 0.2429(10) 0.2719(5) 0.0487(16) Uani d . 1
C C11 0.6750(5) 0.2082(11) 0.3592(6) 0.0545(19) Uani d . 1
H H11 0.7324 0.1843 0.3816 0.065 Uiso calc R 1
C C12 0.6274(5) 0.2090(11) 0.4100(5) 0.0534(19) Uani d . 1
H H12 0.6527 0.1855 0.4667 0.064 Uiso calc R 1
C C13 0.5399(5) 0.2448(8) 0.3793(5) 0.0411(14) Uani d . 1
C C14 0.4883(5) 0.2524(9) 0.4320(5) 0.0456(15) Uani d . 1
C C15 0.5272(6) 0.2456(9) 0.5252(5) 0.0478(16) Uani d . 1
C C16 0.5965(6) 0.3362(12) 0.5672(5) 0.059(2) Uani d . 1
H H16 0.6176 0.4041 0.5370 0.071 Uiso calc R 1
C C17 0.6343(7) 0.3255(15) 0.6545(6) 0.071(3) Uani d . 1
H H17 0.6798 0.3875 0.6824 0.085 Uiso calc R 1
C C18 0.6042(9) 0.2228(14) 0.6993(7) 0.078(3) Uani d . 1
H H18 0.6300 0.2140 0.7573 0.094 Uiso calc R 1
C C19 0.5350(9) 0.1323(12) 0.6573(7) 0.078(3) Uani d . 1
H H19 0.5150 0.0622 0.6873 0.093 Uiso calc R 1
C C20 0.4958(8) 0.1460(11) 0.5713(6) 0.062(2) Uani d . 1
H H20 0.4482 0.0881 0.5441 0.075 Uiso calc R 1
C C21 0.4019(6) 0.2684(11) 0.3937(6) 0.058(2) Uani d . 1
H H21 0.3664 0.2743 0.4261 0.069 Uiso calc R 1
C C22 0.3682(5) 0.2756(11) 0.3070(6) 0.058(2) Uani d . 1
H H22 0.3094 0.2814 0.2830 0.070 Uiso calc R 1
C C23 0.5005(5) 0.2597(8) 0.2918(5) 0.0420(14) Uani d . 1
C C24 0.5506(5) 0.2610(9) 0.2361(5) 0.0463(15) Uani d . 1

loop_
_atom_site_aniso_label
_atom_site_aniso_U_11
_atom_site_aniso_U_22
_atom_site_aniso_U_33
_atom_site_aniso_U_12
_atom_site_aniso_U_13
_atom_site_aniso_U_23
Hg1 0.0541(2) 0.0529(2) 0.0461(2) 0.00215(13) -0.00194(13) 0.00031(12)
I1 0.0728(4) 0.0484(3) 0.0684(4) 0.0027(3) -0.0018(3) -0.0002(3)
I2 0.0846(5) 0.0496(3) 0.0714(4) 0.0056(3) 0.0051(3) -0.0066(3)
N1 0.049(3) 0.072(5) 0.036(3) -0.006(3) 0.006(3) -0.002(3)
N2 0.041(3) 0.054(4) 0.047(3) 0.001(3) 0.006(3) 0.001(3)
C1 0.071(6) 0.084(7) 0.037(4) -0.001(5) 0.012(4) 0.006(4)
C2 0.066(6) 0.093(8) 0.051(5) -0.011(5) 0.028(4) -0.006(5)
C3 0.052(4) 0.057(4) 0.052(4) -0.005(4) 0.022(4) -0.006(4)
C4 0.051(4) 0.055(4) 0.066(5) 0.000(3) 0.029(4) 0.000(4)
C5 0.080(7) 0.059(5) 0.104(8) -0.012(5) 0.051(6) -0.017(6)
C6 0.086(8) 0.065(6) 0.188(16) 0.005(6) 0.093(10) 0.005(9)
C7 0.060(6) 0.107(10) 0.113(11) 0.008(7) 0.028(7) 0.028(9)
C8 0.057(5) 0.111(10) 0.085(8) -0.001(7) 0.017(5) 0.003(8)
C9 0.047(4) 0.085(7) 0.069(6) -0.001(5) 0.015(4) -0.006(5)
C10 0.042(3) 0.052(4) 0.048(4) -0.004(3) 0.010(3) -0.002(3)
C11 0.038(3) 0.073(6) 0.049(4) 0.005(3) 0.009(3) 0.010(4)
C12 0.045(4) 0.071(5) 0.037(3) 0.002(4) 0.004(3) 0.007(3)
C13 0.040(3) 0.045(3) 0.037(3) -0.004(3) 0.011(3) 0.006(3)
C14 0.049(4) 0.047(3) 0.041(3) -0.001(3) 0.015(3) 0.002(3)
C15 0.057(4) 0.047(4) 0.040(4) 0.000(3) 0.016(3) -0.004(3)
C16 0.063(5) 0.063(5) 0.048(4) -0.011(4) 0.013(4) -0.001(4)
C17 0.074(6) 0.079(6) 0.050(5) -0.003(5) 0.005(4) -0.019(5)
C18 0.104(9) 0.087(8) 0.040(4) 0.004(7) 0.021(5) 0.001(5)
C19 0.128(10) 0.060(5) 0.058(5) -0.010(6) 0.048(6) -0.008(5)
C20 0.091(7) 0.051(4) 0.052(4) -0.006(4) 0.033(4) -0.004(4)
C21 0.050(4) 0.070(5) 0.057(5) 0.000(4) 0.022(4) -0.003(4)
C22 0.039(4) 0.072(6) 0.057(5) -0.006(4) 0.008(3) -0.003(4)
C23 0.040(3) 0.042(3) 0.040(3) -0.001(3) 0.007(3) -0.001(3)
C24 0.047(4) 0.044(3) 0.039(3) -0.002(3) 0.003(3) 0.007(3)

loop_
_atom_type_symbol
_atom_type_description
_atom_type_scat_dispersion_real
_atom_type_scat_dispersion_imag
_atom_type_scat_source
C C 0.0033 0.0016 'International Tables Vol C Tables 4.2.6.8 and 6.1.1.4'
N N 0.0061 0.0033 'International Tables Vol C Tables 4.2.6.8 and 6.1.1.4'
O O 0.0106 0.0060 'International Tables Vol C Tables 4.2.6.8 and 6.1.1.4'
I I -0.4742 1.8119 'International Tables Vol C Tables 4.2.6.8 and 6.1.1.4'
Hg Hg -2.3894 9.2266 'International Tables Vol C Tables 4.2.6.8 and 6.1.1.4'
H H 0.0000 0.0000 'International Tables Vol C Tables 4.2.6.8 and 6.1.1.4'

loop_
_geom_angle_atom_site_label_1
_geom_angle_atom_site_label_2
_geom_angle_atom_site_label_3
_geom_angle
_geom_angle_publ_flag
N2 Hg1 N1 69.4(2) yes
N2 Hg1 I1 104.08(17) yes
N1 Hg1 I1 110.65(19) yes
N2 Hg1 I2 107.53(17) yes
N1 Hg1 I2 103.11(19) yes
I1 Hg1 I2 139.97(3) yes
C1 N1 C24 118.5(8) ?
C1 N1 Hg1 125.3(6) ?
C24 N1 Hg1 115.9(6) ?
C22 N2 C23 117.4(7) ?
C22 N2 Hg1 125.6(6) ?
C23 N2 Hg1 116.8(5) ?
N1 C1 C2 122.9(8) ?
N1 C1 H1 118.6 ?
C2 C1 H1 118.6 ?
C1 C2 C3 121.6(8) ?
C1 C2 H2 119.2 ?
C3 C2 H2 119.2 ?
C2 C3 C10 117.4(8) ?
C2 C3 C4 121.8(8) ?
C10 C3 C4 120.8(8) ?
C9 C4 C5 118.6(9) ?
C9 C4 C3 121.9(8) ?
C5 C4 C3 119.5(9) ?
C4 C5 C6 118.6(12) ?
C4 C5 H5 120.7 ?
C6 C5 H5 120.7 ?
C7 C6 C5 120.5(11) ?
C7 C6 H6 119.8 ?
C5 C6 H6 119.8 ?
C8 C7 C6 119.7(12) ?
C8 C7 H7 120.1 ?
C6 C7 H7 120.1 ?
C7 C8 C9 120.5(14) ?
C7 C8 H8 119.8 ?
C9 C8 H8 119.8 ?
C8 C9 C4 122.0(11) ?
C8 C9 H9 119.0 ?
C4 C9 H9 119.0 ?
C24 C10 C3 117.0(8) ?
C24 C10 C11 118.7(7) ?
C3 C10 C11 124.2(8) ?
C12 C11 C10 121.7(8) ?
C12 C11 H11 119.1 ?
C10 C11 H11 119.1 ?
C11 C12 C13 121.5(7) ?
C11 C12 H12 119.2 ?
C13 C12 H12 119.2 ?
C23 C13 C12 118.2(7) ?
C23 C13 C14 118.5(7) ?
C12 C13 C14 123.0(7) ?
C21 C14 C13 117.8(7) ?
C21 C14 C15 121.5(7) ?
C13 C14 C15 120.7(7) ?
C20 C15 C16 119.2(8) ?
C20 C15 C14 120.0(8) ?
C16 C15 C14 120.8(8) ?
C15 C16 C17 120.3(9) ?
C15 C16 H16 119.8 ?
C17 C16 H16 119.8 ?
C18 C17 C16 120.0(11) ?
C18 C17 H17 120.0 ?
C16 C17 H17 120.0 ?
C17 C18 C19 119.7(10) ?
C17 C18 H18 120.2 ?
C19 C18 H18 120.2 ?
C20 C19 C18 120.4(10) ?
C20 C19 H19 119.8 ?
C18 C19 H19 119.8 ?
C19 C20 C15 120.3(10) ?
C19 C20 H20 119.8 ?
C15 C20 H20 119.8 ?
C14 C21 C22 119.8(8) ?
C14 C21 H21 120.1 ?
C22 C21 H21 120.1 ?
N2 C22 C21 124.5(8) ?
N2 C22 H22 117.7 ?
C21 C22 H22 117.7 ?
N2 C23 C13 121.9(7) ?
N2 C23 C24 117.6(7) ?
C13 C23 C24 120.5(7) ?
N1 C24 C10 122.6(8) ?
N1 C24 C23 119.2(7) ?
C10 C24 C23 118.2(7) ?

loop_
_geom_bond_atom_site_label_1
_geom_bond_atom_site_label_2
_geom_bond_distance
_geom_bond_publ_flag
I1 Hg1 2.6441(8) yes
I2 Hg1 2.6555(9) yes
N1 Hg1 2.425(7) yes
N2 Hg1 2.399(7) yes
C1 N1 1.312(12) ?
C1 C2 1.364(15) ?
C1 H1 0.9300 ?
C2 C3 1.372(14) ?
C2 H2 0.9300 ?
C3 C10 1.420(12) ?
C3 C4 1.493(13) ?
C4 C9 1.382(15) ?
C4 C5 1.401(14) ?
C5 C6 1.409(19) ?
C5 H5 0.9300 ?
C6 C7 1.40(2) ?
C6 H6 0.9300 ?
C7 C8 1.34(2) ?
C7 H7 0.9300 ?
C8 C9 1.378(15) ?
C8 H8 0.9300 ?
C9 H9 0.9300 ?
C10 C24 1.419(11) ?
C10 C11 1.423(12) ?
C11 C12 1.345(13) ?
C11 H11 0.9300 ?
C12 C13 1.415(11) ?
C12 H12 0.9300 ?
C13 C23 1.407(10) ?
C13 C14 1.426(10) ?
C14 C21 1.379(12) ?
C14 C15 1.487(11) ?
C15 C20 1.389(12) ?
C15 C16 1.394(12) ?
C16 C17 1.398(13) ?
C16 H16 0.9300 ?
C17 C18 1.380(18) ?
C17 H17 0.9300 ?
C18 C19 1.393(18) ?
C18 H18 0.9300 ?
C19 C20 1.383(15) ?
C19 H19 0.9300 ?
C20 H20 0.9300 ?
C21 C22 1.381(14) ?
C21 H21 0.9300 ?
C22 N2 1.320(12) ?
C22 H22 0.9300 ?
C23 N2 1.379(10) ?
C23 C24 1.447(11) ?
C24 N1 1.352(10) ?

loop_
_geom_torsion_atom_site_label_1
_geom_torsion_atom_site_label_2
_geom_torsion_atom_site_label_3
_geom_torsion_atom_site_label_4
_geom_torsion
C1 N1 Hg1 N2 -177.4(9)
C24 N1 Hg1 N2 9.2(6)
C1 N1 Hg1 I1 -79.6(9)
C24 N1 Hg1 I1 107.0(6)
C1 N1 Hg1 I2 78.6(9)
C24 N1 Hg1 I2 -94.9(6)
C22 N2 Hg1 N1 177.5(8)
C23 N2 Hg1 N1 -7.5(5)
C22 N2 Hg1 I1 70.4(8)
C23 N2 Hg1 I1 -114.6(5)
C22 N2 Hg1 I2 -84.7(7)
C23 N2 Hg1 I2 90.3(6)
N1 C1 C2 C3 0.8(19)
C1 C2 C3 C10 1.2(16)
C1 C2 C3 C4 -178.3(10)
C2 C3 C4 C9 130.8(11)
C10 C3 C4 C9 -48.7(14)
C2 C3 C4 C5 -47.7(14)
C10 C3 C4 C5 132.8(10)
C9 C4 C5 C6 4.5(17)
C3 C4 C5 C6 -177.0(10)
C4 C5 C6 C7 -4(2)
C5 C6 C7 C8 1(2)
C6 C7 C8 C9 1(2)
C7 C8 C9 C4 -1(2)
C5 C4 C9 C8 -2.2(18)
C3 C4 C9 C8 179.3(12)
C2 C3 C10 C24 -3.3(13)
C4 C3 C10 C24 176.3(8)
C2 C3 C10 C11 176.0(9)
C4 C3 C10 C11 -4.4(14)
C24 C10 C11 C12 -7.6(14)
C3 C10 C11 C12 173.1(9)
C10 C11 C12 C13 -0.1(15)
C11 C12 C13 C23 8.6(13)
C11 C12 C13 C14 -177.5(9)
C23 C13 C14 C21 2.3(12)
C12 C13 C14 C21 -171.5(8)
C23 C13 C14 C15 -176.7(7)
C12 C13 C14 C15 9.5(12)
C21 C14 C15 C20 51.1(12)
C13 C14 C15 C20 -129.9(9)
C21 C14 C15 C16 -130.2(10)
C13 C14 C15 C16 48.7(12)
C20 C15 C16 C17 0.7(15)
C14 C15 C16 C17 -177.9(9)
C15 C16 C17 C18 1.3(17)
C16 C17 C18 C19 -1.3(19)
C17 C18 C19 C20 -0.7(19)
C18 C19 C20 C15 2.8(17)
C16 C15 C20 C19 -2.7(15)
C14 C15 C20 C19 175.9(9)
C13 C14 C21 C22 0.4(14)
C15 C14 C21 C22 179.4(9)
C14 C21 C22 N2 -3.1(16)
C12 C13 C23 N2 171.4(8)
C14 C13 C23 N2 -2.7(11)
C12 C13 C23 C24 -9.3(11)
C14 C13 C23 C24 176.6(7)
C3 C10 C24 N1 3.7(13)
C11 C10 C24 N1 -175.7(8)
C3 C10 C24 C23 -174.0(7)
C11 C10 C24 C23 6.7(12)
N2 C23 C24 N1 3.3(11)
C13 C23 C24 N1 -176.0(7)
N2 C23 C24 C10 -179.0(7)
C13 C23 C24 C10 1.7(11)
C21 C22 N2 C23 2.8(14)
C21 C22 N2 Hg1 177.8(7)
C13 C23 N2 C22 0.2(12)
C24 C23 N2 C22 -179.2(8)
C13 C23 N2 Hg1 -175.2(6)
C24 C23 N2 Hg1 5.5(9)
C2 C1 N1 C24 -0.6(16)
C2 C1 N1 Hg1 -173.9(9)
C10 C24 N1 C1 -1.7(14)
C23 C24 N1 C1 175.9(9)
C10 C24 N1 Hg1 172.2(6)
C23 C24 N1 Hg1 -10.2(10)
